data_7001667
loop_
_publ_author_name
'Chandrasekaran, P.'
'Mague, Joel T.'
'Balakrishna, Maravanji S.'

_publ_section_title
;
 Gold(i) complexes of cyclodiphosphazanes cis-{RP(\m-NtBu)}2: structure
 of a novel tetranuclear gold(i) macrocycle,
 [{Au{(o-MeOC6H4O)P(\m-NtBu)}2}4](ClO4)4
;
_journal_issue 28
_journal_name_full 'Dalton Transactions'
_journal_page_first 5478
_journal_page_last 5486
_journal_paper_doi 10.1039/b903075a
_journal_year 2009
_chemical_formula_sum 'C16 H38 Au2 Cl2 N4 P2'
_chemical_formula_weight 813.28
_chemical_name_common
;
Dichloro(mu-(1,3-di-tert-butyl-N,N,N',N-tetraethyl-
(1,3,2,4)diazadiphosphetidine-2,4-diamine)digold(i)
;
_chemical_name_systematic
;
Dichloro(\m-(1,3-di-tert-butyl-N,N,N',N-tetraethyl-
[1,3,2,4]diazadiphosphetidine-2,4-diamine)digold(I)
;
_space_group_IT_number 61
_symmetry_cell_setting orthorhombic
_symmetry_space_group_name_Hall '-P 2ac 2ab'
_symmetry_space_group_name_H-M 'P b c a'
_atom_sites_solution_hydrogens geom
_atom_sites_solution_primary Patterson
_atom_sites_solution_secondary difmap
_audit_creation_method SHELXL-97
_cell_angle_alpha 90.00
_cell_angle_beta 90.00
_cell_angle_gamma 90.00
_cell_formula_units_Z 8
_cell_length_a 16.954(1)
_cell_length_b 16.680(1)
_cell_length_c 17.748(1)
_cell_measurement_reflns_used 8922
_cell_measurement_temperature 100(2)
_cell_measurement_theta_max 28.28
_cell_measurement_theta_min 2.44
_cell_volume 5019.0(5)
_computing_cell_refinement 'Bruker SMART (Bruker-AXS, 2000)'
_computing_data_collection 'Bruker SMART (Bruker-AXS, 2000)'
_computing_data_reduction 'Bruker SAINT+ (Bruker-AXS, 2004)'
_computing_molecular_graphics 'Bruker SHELXTL (Bruker-AXS, 2000a)'
_computing_publication_material 'Bruker SHELXTL (Bruker-AXS, 2000a)'
_computing_structure_refinement 'SHELXL-97 (Sheldrick, 1997)'
_computing_structure_solution 'SHELXS-97 (Sheldrick, 1997)'
_diffrn_ambient_temperature 100(2)
_diffrn_measured_fraction_theta_full 0.986
_diffrn_measured_fraction_theta_max 0.986
_diffrn_measurement_device_type 'Bruker-AXS Smart APEX CCD area detector'
_diffrn_measurement_method 'phi and omega scans'
_diffrn_radiation_monochromator graphite
_diffrn_radiation_source 'fine-focus sealed tube'
_diffrn_radiation_type MoK\a
_diffrn_radiation_wavelength 0.71073
_diffrn_reflns_av_R_equivalents 0.0300
_diffrn_reflns_av_sigmaI/netI 0.0202
_diffrn_reflns_limit_h_max 22
_diffrn_reflns_limit_h_min -22
_diffrn_reflns_limit_k_max 22
_diffrn_reflns_limit_k_min -22
_diffrn_reflns_limit_l_max 22
_diffrn_reflns_limit_l_min -23
_diffrn_reflns_number 42732
_diffrn_reflns_theta_full 28.28
_diffrn_reflns_theta_max 28.28
_diffrn_reflns_theta_min 2.06
_exptl_absorpt_coefficient_mu 12.028
_exptl_absorpt_correction_T_max 0.4500
_exptl_absorpt_correction_T_min 0.2620
_exptl_absorpt_correction_type multi-scan
_exptl_absorpt_process_details 'SADABS (Sheldrick, 2002)'
_exptl_crystal_colour Colorless
_exptl_crystal_density_diffrn 2.153
_exptl_crystal_density_method 'not measured'
_exptl_crystal_description Block
_exptl_crystal_F_000 3072
_exptl_crystal_size_max 0.22
_exptl_crystal_size_mid 0.13
_exptl_crystal_size_min 0.08
_refine_diff_density_max 1.322
_refine_diff_density_min -0.631
_refine_diff_density_rms 0.126
_refine_ls_extinction_method none
_refine_ls_goodness_of_fit_ref 1.061
_refine_ls_hydrogen_treatment constr
_refine_ls_matrix_type full
_refine_ls_number_parameters 245
_refine_ls_number_reflns 6150
_refine_ls_number_restraints 0
_refine_ls_restrained_S_all 1.061
_refine_ls_R_factor_all 0.0217
_refine_ls_R_factor_gt 0.0187
_refine_ls_shift/su_max 0.006
_refine_ls_shift/su_mean 0.000
_refine_ls_structure_factor_coef Fsqd
_refine_ls_weighting_details 'calc w=1/[\s^2^(Fo^2^)+(0.0215P)^2^+3.0568P] where P=(Fo^2^+2Fc^2^)/3'
_refine_ls_weighting_scheme calc
_refine_ls_wR_factor_gt 0.0418
_refine_ls_wR_factor_ref 0.0427
_reflns_number_gt 5654
_reflns_number_total 6150
_reflns_threshold_expression >2\s(I)
_cod_data_source_file b903075a.txt
_cod_data_source_block msb195
_cod_depositor_comments
;
The following automatic conversions were performed:
'_symmetry_cell_setting' value 'Orthorhombic' changed to 'orthorhombic'
according to '/home/saulius/struct/CIF-dictionaries/cif_core.dic'
dictionary named 'cif_core.dic' version 2.4.1 from 2010-06-29.

Automatic conversion script
Id: cif_fix_enum 1527 2010-12-29 10:47:43Z saulius 
;
_cod_original_cell_volume 5019.0(6)
_cod_original_sg_symbol_H-M Pbca
_cod_database_code 7001667

loop_
_symmetry_equiv_pos_as_xyz
'x, y, z'
'-x+1/2, -y, z+1/2'
'-x, y+1/2, -z+1/2'
'x+1/2, -y+1/2, -z'
'-x, -y, -z'
'x-1/2, y, -z-1/2'
'x, -y-1/2, z-1/2'
'-x-1/2, y-1/2, z'

loop_
_atom_site_label
_atom_site_type_symbol
_atom_site_fract_x
_atom_site_fract_y
_atom_site_fract_z
_atom_site_U_iso_or_equiv
_atom_site_adp_type
_atom_site_occupancy
_atom_site_symmetry_multiplicity
_atom_site_calc_flag
_atom_site_refinement_flags
_atom_site_disorder_assembly
_atom_site_disorder_group
Au1 Au 0.828399(6) 0.621335(6) 0.015692(6) 0.01432(3) Uani 1 1 d . . .
Au2 Au 1.026537(6) 0.823952(6) -0.028761(6) 0.01481(3) Uani 1 1 d . . .
Cl1 Cl 0.79159(4) 0.54542(4) -0.08543(4) 0.02290(15) Uani 1 1 d . . .
Cl2 Cl 1.07295(4) 0.85372(5) -0.14614(4) 0.02397(15) Uani 1 1 d . . .
P1 P 0.87557(4) 0.69398(4) 0.11033(4) 0.01294(13) Uani 1 1 d . . .
P2 P 0.97933(4) 0.79974(4) 0.08578(4) 0.01285(13) Uani 1 1 d . . .
N1 N 0.97476(12) 0.70258(13) 0.11452(13) 0.0132(4) Uani 1 1 d . . .
N2 N 0.88042(13) 0.79562(13) 0.09847(12) 0.0137(4) Uani 1 1 d . . .
N3 N 0.84043(13) 0.66790(14) 0.19248(13) 0.0151(5) Uani 1 1 d . . .
N4 N 1.01956(13) 0.85985(14) 0.14756(13) 0.0163(5) Uani 1 1 d . . .
C1 C 1.03597(16) 0.63830(16) 0.10634(16) 0.0155(5) Uani 1 1 d . . .
C2 C 1.04550(18) 0.61299(18) 0.02384(16) 0.0201(6) Uani 1 1 d . . .
H2A H 0.9950 0.5929 0.0047 0.030 Uiso 1 1 calc R . .
H2B H 1.0854 0.5706 0.0203 0.030 Uiso 1 1 calc R . .
H2C H 1.0622 0.6593 -0.0062 0.030 Uiso 1 1 calc R . .
C3 C 1.11377(16) 0.67252(18) 0.13604(16) 0.0197(6) Uani 1 1 d . . .
H3A H 1.1298 0.7182 0.1048 0.030 Uiso 1 1 calc R . .
H3B H 1.1546 0.6310 0.1341 0.030 Uiso 1 1 calc R . .
H3C H 1.1067 0.6903 0.1882 0.030 Uiso 1 1 calc R . .
C4 C 1.01137(17) 0.56658(17) 0.15384(17) 0.0218(6) Uani 1 1 d . . .
H4A H 1.0056 0.5832 0.2065 0.033 Uiso 1 1 calc R . .
H4B H 1.0517 0.5247 0.1503 0.033 Uiso 1 1 calc R . .
H4C H 0.9610 0.5456 0.1353 0.033 Uiso 1 1 calc R . .
C5 C 0.81834(16) 0.85013(17) 0.06825(16) 0.0169(6) Uani 1 1 d . . .
C6 C 0.84425(18) 0.93678(17) 0.08281(18) 0.0218(6) Uani 1 1 d . . .
H6A H 0.8520 0.9448 0.1370 0.033 Uiso 1 1 calc R . .
H6B H 0.8035 0.9736 0.0646 0.033 Uiso 1 1 calc R . .
H6C H 0.8938 0.9473 0.0562 0.033 Uiso 1 1 calc R . .
C7 C 0.80610(18) 0.83648(19) -0.01596(16) 0.0197(6) Uani 1 1 d . . .
H7A H 0.8562 0.8443 -0.0425 0.030 Uiso 1 1 calc R . .
H7B H 0.7670 0.8747 -0.0350 0.030 Uiso 1 1 calc R . .
H7C H 0.7872 0.7817 -0.0244 0.030 Uiso 1 1 calc R . .
C8 C 0.74111(17) 0.83287(19) 0.10961(18) 0.0239(6) Uani 1 1 d . . .
H8A H 0.7258 0.7769 0.1013 0.036 Uiso 1 1 calc R . .
H8B H 0.6997 0.8683 0.0904 0.036 Uiso 1 1 calc R . .
H8C H 0.7483 0.8423 0.1637 0.036 Uiso 1 1 calc R . .
C9 C 0.87547(17) 0.69605(18) 0.26372(15) 0.0189(6) Uani 1 1 d . . .
H9A H 0.9283 0.7187 0.2530 0.023 Uiso 1 1 calc R . .
H9B H 0.8828 0.6494 0.2975 0.023 Uiso 1 1 calc R . .
C10 C 0.82684(18) 0.75880(19) 0.30455(17) 0.0264(7) Uani 1 1 d . . .
H10A H 0.8150 0.8031 0.2701 0.040 Uiso 1 1 calc R . .
H10B H 0.8567 0.7792 0.3478 0.040 Uiso 1 1 calc R . .
H10C H 0.7775 0.7347 0.3222 0.040 Uiso 1 1 calc R . .
C11 C 0.76746(17) 0.62073(18) 0.19911(17) 0.0233(6) Uani 1 1 d . . .
H11A H 0.7441 0.6140 0.1484 0.028 Uiso 1 1 calc R . .
H11B H 0.7292 0.6508 0.2303 0.028 Uiso 1 1 calc R . .
C12 C 0.7803(3) 0.5391(3) 0.2337(2) 0.0563(13) Uani 1 1 d . . .
H12A H 0.8156 0.5077 0.2015 0.084 Uiso 1 1 calc R . .
H12B H 0.7296 0.5114 0.2384 0.084 Uiso 1 1 calc R . .
H12C H 0.8041 0.5452 0.2837 0.084 Uiso 1 1 calc R . .
C13 C 1.09261(16) 0.90432(17) 0.12857(16) 0.0192(6) Uani 1 1 d . . .
H13A H 1.1188 0.8777 0.0854 0.023 Uiso 1 1 calc R . .
H13B H 1.1291 0.9022 0.1721 0.023 Uiso 1 1 calc R . .
C14 C 1.07681(19) 0.99117(19) 0.10865(19) 0.0293(7) Uani 1 1 d . . .
H14A H 1.0438 0.9937 0.0634 0.044 Uiso 1 1 calc R . .
H14B H 1.1269 1.0186 0.0991 0.044 Uiso 1 1 calc R . .
H14C H 1.0495 1.0174 0.1506 0.044 Uiso 1 1 calc R . .
C15 C 0.98441(18) 0.87928(18) 0.22099(16) 0.0212(6) Uani 1 1 d . . .
H15A H 0.9328 0.8519 0.2250 0.025 Uiso 1 1 calc R . .
H15B H 0.9746 0.9377 0.2232 0.025 Uiso 1 1 calc R . .
C16 C 1.0349(2) 0.8554(2) 0.28818(18) 0.0316(8) Uani 1 1 d . . .
H16A H 1.0465 0.7980 0.2857 0.047 Uiso 1 1 calc R . .
H16B H 1.0064 0.8672 0.3349 0.047 Uiso 1 1 calc R . .
H16C H 1.0844 0.8858 0.2873 0.047 Uiso 1 1 calc R . .

loop_
_atom_site_aniso_label
_atom_site_aniso_U_11
_atom_site_aniso_U_22
_atom_site_aniso_U_33
_atom_site_aniso_U_23
_atom_site_aniso_U_13
_atom_site_aniso_U_12
Au1 0.01416(6) 0.01387(6) 0.01493(6) -0.00067(4) -0.00137(4) -0.00150(4)
Au2 0.01486(6) 0.01625(6) 0.01333(6) 0.00097(4) 0.00180(4) -0.00144(4)
Cl1 0.0244(4) 0.0217(4) 0.0226(3) -0.0071(3) -0.0059(3) -0.0002(3)
Cl2 0.0239(4) 0.0318(4) 0.0162(3) 0.0020(3) 0.0056(3) -0.0031(3)
P1 0.0121(3) 0.0133(3) 0.0134(3) 0.0003(3) 0.0005(3) -0.0008(3)
P2 0.0134(3) 0.0126(3) 0.0125(3) 0.0001(3) -0.0002(3) -0.0009(3)
N1 0.0118(11) 0.0119(11) 0.0161(11) 0.0013(9) 0.0006(9) -0.0004(8)
N2 0.0134(11) 0.0131(11) 0.0146(11) 0.0011(9) 0.0002(9) -0.0004(9)
N3 0.0143(11) 0.0169(12) 0.0141(11) 0.0004(9) 0.0013(9) -0.0023(9)
N4 0.0161(11) 0.0160(12) 0.0168(12) -0.0026(9) -0.0006(9) -0.0045(9)
C1 0.0145(13) 0.0137(13) 0.0183(13) 0.0008(11) 0.0015(10) 0.0037(10)
C2 0.0205(14) 0.0199(15) 0.0199(15) -0.0018(11) 0.0014(11) 0.0056(12)
C3 0.0146(13) 0.0238(15) 0.0207(14) -0.0012(12) -0.0002(11) 0.0033(11)
C4 0.0234(15) 0.0182(15) 0.0238(15) 0.0057(12) 0.0041(12) 0.0052(12)
C5 0.0161(13) 0.0151(13) 0.0195(14) 0.0010(11) -0.0007(10) 0.0023(11)
C6 0.0234(14) 0.0164(14) 0.0255(15) -0.0010(12) -0.0054(12) 0.0057(12)
C7 0.0213(14) 0.0186(15) 0.0193(15) 0.0006(11) -0.0035(11) 0.0017(12)
C8 0.0166(14) 0.0272(16) 0.0279(16) 0.0054(13) 0.0022(12) 0.0076(12)
C9 0.0205(14) 0.0210(14) 0.0151(13) 0.0013(11) -0.0002(11) -0.0046(12)
C10 0.0328(17) 0.0291(17) 0.0175(14) -0.0036(12) 0.0083(13) -0.0042(14)
C11 0.0180(14) 0.0332(18) 0.0187(14) -0.0016(12) 0.0030(12) -0.0087(13)
C12 0.067(3) 0.050(3) 0.052(2) 0.031(2) -0.032(2) -0.041(2)
C13 0.0160(13) 0.0204(15) 0.0213(14) 0.0011(11) -0.0019(11) -0.0051(11)
C14 0.0266(16) 0.0223(16) 0.0391(19) 0.0078(14) -0.0025(14) -0.0046(13)
C15 0.0278(15) 0.0184(15) 0.0174(14) -0.0034(11) 0.0018(12) -0.0048(12)
C16 0.046(2) 0.0296(18) 0.0196(16) 0.0001(13) -0.0071(14) -0.0061(16)

loop_
_atom_type_symbol
_atom_type_description
_atom_type_scat_dispersion_real
_atom_type_scat_dispersion_imag
_atom_type_scat_source
C C 0.0033 0.0016 'International Tables Vol C Tables 4.2.6.8 and 6.1.1.4'
H H 0.0000 0.0000 'International Tables Vol C Tables 4.2.6.8 and 6.1.1.4'
N N 0.0061 0.0033 'International Tables Vol C Tables 4.2.6.8 and 6.1.1.4'
P P 0.1023 0.0942 'International Tables Vol C Tables 4.2.6.8 and 6.1.1.4'
Cl Cl 0.1484 0.1585 'International Tables Vol C Tables 4.2.6.8 and 6.1.1.4'
Au Au -2.0133 8.8022 'International Tables Vol C Tables 4.2.6.8 and 6.1.1.4'

loop_
_geom_angle_atom_site_label_1
_geom_angle_atom_site_label_2
_geom_angle_atom_site_label_3
_geom_angle
_geom_angle_site_symmetry_1
_geom_angle_site_symmetry_3
_geom_angle_publ_flag
P1 Au1 Cl1 174.72(3) . . ?
P2 Au2 Cl2 177.76(3) . . ?
N3 P1 N1 110.26(12) . . ?
N3 P1 N2 113.04(12) . . ?
N1 P1 N2 82.73(11) . . ?
N3 P1 Au1 113.48(9) . . ?
N1 P1 Au1 115.99(8) . . ?
N2 P1 Au1 117.72(8) . . ?
N3 P1 P2 126.38(9) . . ?
N1 P1 P2 41.92(8) . . ?
N2 P1 P2 41.75(8) . . ?
Au1 P1 P2 120.06(3) . . ?
N4 P2 N2 110.42(12) . . ?
N4 P2 N1 113.72(12) . . ?
N2 P2 N1 82.90(11) . . ?
N4 P2 Au2 110.60(9) . . ?
N2 P2 Au2 119.06(8) . . ?
N1 P2 Au2 117.64(8) . . ?
N4 P2 P1 127.04(9) . . ?
N2 P2 P1 42.26(8) . . ?
N1 P2 P1 41.59(7) . . ?
Au2 P2 P1 122.34(3) . . ?
C1 N1 P1 128.61(18) . . ?
C1 N1 P2 128.39(17) . . ?
P1 N1 P2 96.49(11) . . ?
C5 N2 P2 128.80(18) . . ?
C5 N2 P1 127.95(18) . . ?
P2 N2 P1 95.98(11) . . ?
C11 N3 C9 116.2(2) . . ?
C11 N3 P1 121.37(19) . . ?
C9 N3 P1 122.26(18) . . ?
C15 N4 C13 115.5(2) . . ?
C15 N4 P2 124.12(19) . . ?
C13 N4 P2 120.19(19) . . ?
N1 C1 C4 108.6(2) . . ?
N1 C1 C3 107.2(2) . . ?
C4 C1 C3 109.8(2) . . ?
N1 C1 C2 111.3(2) . . ?
C4 C1 C2 110.0(2) . . ?
C3 C1 C2 109.9(2) . . ?
C1 C2 H2A 109.5 . . ?
C1 C2 H2B 109.5 . . ?
H2A C2 H2B 109.5 . . ?
C1 C2 H2C 109.5 . . ?
H2A C2 H2C 109.5 . . ?
H2B C2 H2C 109.5 . . ?
C1 C3 H3A 109.5 . . ?
C1 C3 H3B 109.5 . . ?
H3A C3 H3B 109.5 . . ?
C1 C3 H3C 109.5 . . ?
H3A C3 H3C 109.5 . . ?
H3B C3 H3C 109.5 . . ?
C1 C4 H4A 109.5 . . ?
C1 C4 H4B 109.5 . . ?
H4A C4 H4B 109.5 . . ?
C1 C4 H4C 109.5 . . ?
H4A C4 H4C 109.5 . . ?
H4B C4 H4C 109.5 . . ?
N2 C5 C7 110.9(2) . . ?
N2 C5 C8 108.5(2) . . ?
C7 C5 C8 109.0(2) . . ?
N2 C5 C6 108.2(2) . . ?
C7 C5 C6 110.2(2) . . ?
C8 C5 C6 110.0(2) . . ?
C5 C6 H6A 109.5 . . ?
C5 C6 H6B 109.5 . . ?
H6A C6 H6B 109.5 . . ?
C5 C6 H6C 109.5 . . ?
H6A C6 H6C 109.5 . . ?
H6B C6 H6C 109.5 . . ?
C5 C7 H7A 109.5 . . ?
C5 C7 H7B 109.5 . . ?
H7A C7 H7B 109.5 . . ?
C5 C7 H7C 109.5 . . ?
H7A C7 H7C 109.5 . . ?
H7B C7 H7C 109.5 . . ?
C5 C8 H8A 109.5 . . ?
C5 C8 H8B 109.5 . . ?
H8A C8 H8B 109.5 . . ?
C5 C8 H8C 109.5 . . ?
H8A C8 H8C 109.5 . . ?
H8B C8 H8C 109.5 . . ?
N3 C9 C10 114.2(2) . . ?
N3 C9 H9A 108.7 . . ?
C10 C9 H9A 108.7 . . ?
N3 C9 H9B 108.7 . . ?
C10 C9 H9B 108.7 . . ?
H9A C9 H9B 107.6 . . ?
C9 C10 H10A 109.5 . . ?
C9 C10 H10B 109.5 . . ?
H10A C10 H10B 109.5 . . ?
C9 C10 H10C 109.5 . . ?
H10A C10 H10C 109.5 . . ?
H10B C10 H10C 109.5 . . ?
N3 C11 C12 113.2(3) . . ?
N3 C11 H11A 108.9 . . ?
C12 C11 H11A 108.9 . . ?
N3 C11 H11B 108.9 . . ?
C12 C11 H11B 108.9 . . ?
H11A C11 H11B 107.8 . . ?
C11 C12 H12A 109.5 . . ?
C11 C12 H12B 109.5 . . ?
H12A C12 H12B 109.5 . . ?
C11 C12 H12C 109.5 . . ?
H12A C12 H12C 109.5 . . ?
H12B C12 H12C 109.5 . . ?
N4 C13 C14 112.6(2) . . ?
N4 C13 H13A 109.1 . . ?
C14 C13 H13A 109.1 . . ?
N4 C13 H13B 109.1 . . ?
C14 C13 H13B 109.1 . . ?
H13A C13 H13B 107.8 . . ?
C13 C14 H14A 109.5 . . ?
C13 C14 H14B 109.5 . . ?
H14A C14 H14B 109.5 . . ?
C13 C14 H14C 109.5 . . ?
H14A C14 H14C 109.5 . . ?
H14B C14 H14C 109.5 . . ?
N4 C15 C16 114.2(3) . . ?
N4 C15 H15A 108.7 . . ?
C16 C15 H15A 108.7 . . ?
N4 C15 H15B 108.7 . . ?
C16 C15 H15B 108.7 . . ?
H15A C15 H15B 107.6 . . ?
C15 C16 H16A 109.5 . . ?
C15 C16 H16B 109.5 . . ?
H16A C16 H16B 109.5 . . ?
C15 C16 H16C 109.5 . . ?
H16A C16 H16C 109.5 . . ?
H16B C16 H16C 109.5 . . ?

loop_
_geom_bond_atom_site_label_1
_geom_bond_atom_site_label_2
_geom_bond_distance
_geom_bond_site_symmetry_2
_geom_bond_publ_flag
Au1 P1 2.2202(7) . ?
Au1 Cl1 2.2833(7) . ?
Au2 P2 2.2218(7) . ?
Au2 Cl2 2.2816(7) . ?
P1 N3 1.634(2) . ?
P1 N1 1.690(2) . ?
P1 N2 1.710(2) . ?
P1 P2 2.5291(10) . ?
P2 N4 1.635(2) . ?
P2 N2 1.693(2) . ?
P2 N1 1.701(2) . ?
N1 C1 1.499(3) . ?
N2 C5 1.491(3) . ?
N3 C11 1.471(3) . ?
N3 C9 1.474(3) . ?
N4 C15 1.469(4) . ?
N4 C13 1.482(3) . ?
C1 C4 1.522(4) . ?
C1 C3 1.531(4) . ?
C1 C2 1.533(4) . ?
C2 H2A 0.9800 . ?
C2 H2B 0.9800 . ?
C2 H2C 0.9800 . ?
C3 H3A 0.9800 . ?
C3 H3B 0.9800 . ?
C3 H3C 0.9800 . ?
C4 H4A 0.9800 . ?
C4 H4B 0.9800 . ?
C4 H4C 0.9800 . ?
C5 C7 1.526(4) . ?
C5 C8 1.529(4) . ?
C5 C6 1.532(4) . ?
C6 H6A 0.9800 . ?
C6 H6B 0.9800 . ?
C6 H6C 0.9800 . ?
C7 H7A 0.9800 . ?
C7 H7B 0.9800 . ?
C7 H7C 0.9800 . ?
C8 H8A 0.9800 . ?
C8 H8B 0.9800 . ?
C8 H8C 0.9800 . ?
C9 C10 1.517(4) . ?
C9 H9A 0.9900 . ?
C9 H9B 0.9900 . ?
C10 H10A 0.9800 . ?
C10 H10B 0.9800 . ?
C10 H10C 0.9800 . ?
C11 C12 1.510(5) . ?
C11 H11A 0.9900 . ?
C11 H11B 0.9900 . ?
C12 H12A 0.9800 . ?
C12 H12B 0.9800 . ?
C12 H12C 0.9800 . ?
C13 C14 1.515(4) . ?
C13 H13A 0.9900 . ?
C13 H13B 0.9900 . ?
C14 H14A 0.9800 . ?
C14 H14B 0.9800 . ?
C14 H14C 0.9800 . ?
C15 C16 1.521(4) . ?
C15 H15A 0.9900 . ?
C15 H15B 0.9900 . ?
C16 H16A 0.9800 . ?
C16 H16B 0.9800 . ?
C16 H16C 0.9800 . ?
